data_4123261
loop_
_publ_author_name
'Pati, Kamalkishore'
'Dos Passos Gomes, Gabriel'
'Harris, Trevor'
'Hughes, Audrey'
'Phan, Hoa'
'Banerjee, Tanmay'
'Hanson, Kenneth'
'Alabugin, Igor V.'

_publ_section_title
;
 Traceless Directing Groups in Radical Cascades: From Oligoalkynes to
 Fused Helicenes without Tethered Initiators.
;
_journal_issue 3
_journal_name_full 'Journal of the American Chemical Society'
_journal_page_first 1165
_journal_page_last 1180
_journal_paper_doi 10.1021/ja510563d
_journal_volume 137
_journal_year 2015
_chemical_formula_moiety 'C31 H20'
_chemical_formula_sum 'C31 H20'
_chemical_formula_weight 392.47
_chemical_name_systematic
; 
 ? 
;
_space_group_IT_number 14
_space_group_name_Hall '-P 2ybc'
_symmetry_cell_setting monoclinic
_symmetry_space_group_name_Hall '-P 2ybc'
_symmetry_space_group_name_H-M 'P 1 21/c 1'
_atom_sites_solution_hydrogens geom
_atom_sites_solution_primary direct
_atom_sites_solution_secondary difmap
_audit_creation_method SHELXL-97
_cell_angle_alpha 90.00
_cell_angle_beta 97.56(3)
_cell_angle_gamma 90.00
_cell_formula_units_Z 8
_cell_length_a 27.281(5)
_cell_length_b 5.8289(12)
_cell_length_c 25.615(5)
_cell_measurement_temperature 100(2)
_cell_volume 4037.8(14)
_computing_cell_refinement 'Saint V8.27(Bruker AXS, 2011)'
_computing_data_collection 'Apex2 V2012.12-0(Bruker AXS, 2012'
_computing_data_reduction 'Saint V8.27(Bruker AXS, 2011)'
_computing_molecular_graphics 'X-Seed (Barbour, 2001)'
_computing_publication_material 'SHELXL-97 (Sheldrick, 1997)'
_computing_structure_refinement 'SHELXL-97 (Sheldrick, 1997)'
_computing_structure_solution 'SHELXS-97 (Sheldrick, 1990)'
_diffrn_ambient_temperature 100(2)
_diffrn_measured_fraction_theta_full 0.995
_diffrn_measured_fraction_theta_max 0.995
_diffrn_measurement_device_type 'Bruker D8 Quest-photon 100 detector'
_diffrn_measurement_method 'profile data from \w scans'
_diffrn_radiation_monochromator graphite
_diffrn_radiation_source 'fine-focus sealed tube'
_diffrn_radiation_type MoK\a
_diffrn_radiation_wavelength 0.71073
_diffrn_reflns_av_R_equivalents 0.0726
_diffrn_reflns_av_sigmaI/netI 0.0504
_diffrn_reflns_limit_h_max 38
_diffrn_reflns_limit_h_min -38
_diffrn_reflns_limit_k_max 8
_diffrn_reflns_limit_k_min -8
_diffrn_reflns_limit_l_max 36
_diffrn_reflns_limit_l_min -36
_diffrn_reflns_number 57084
_diffrn_reflns_theta_full 30.27
_diffrn_reflns_theta_max 30.27
_diffrn_reflns_theta_min 2.26
_exptl_absorpt_coefficient_mu 0.073
_exptl_absorpt_correction_T_max 0.9985
_exptl_absorpt_correction_T_min 0.9927
_exptl_absorpt_correction_type empirical
_exptl_absorpt_process_details 'SADABS v2012/1(Bruker, 2012)'
_exptl_crystal_colour colorless
_exptl_crystal_density_diffrn 1.291
_exptl_crystal_density_method 'not measured'
_exptl_crystal_description needle
_exptl_crystal_F_000 1648
_exptl_crystal_size_max 0.10
_exptl_crystal_size_mid 0.03
_exptl_crystal_size_min 0.02
_refine_diff_density_max 0.591
_refine_diff_density_min -0.343
_refine_diff_density_rms 0.090
_refine_ls_extinction_method none
_refine_ls_goodness_of_fit_ref 1.131
_refine_ls_hydrogen_treatment mixed
_refine_ls_matrix_type full
_refine_ls_number_parameters 559
_refine_ls_number_reflns 12017
_refine_ls_number_restraints 0
_refine_ls_restrained_S_all 1.131
_refine_ls_R_factor_all 0.1127
_refine_ls_R_factor_gt 0.0873
_refine_ls_shift/su_max 0.002
_refine_ls_shift/su_mean 0.000
_refine_ls_structure_factor_coef Fsqd
_refine_ls_weighting_details 'calc w=1/[\s^2^(Fo^2^)+(0.0839P)^2^+6.7260P] where P=(Fo^2^+2Fc^2^)/3'
_refine_ls_weighting_scheme calc
_refine_ls_wR_factor_gt 0.2163
_refine_ls_wR_factor_ref 0.2288
_reflns_number_gt 9050
_reflns_number_total 12017
_reflns_threshold_expression >2sigma(I)
_cod_data_source_file ja510563d_si_003.cif
_cod_data_source_block
;
;
_cod_depositor_comments 'Adding full bibliography for 4123261--4123264.cif.'
_cod_original_sg_symbol_H-M 'P 21/c'
_cod_database_code 4123261

loop_
_symmetry_equiv_pos_as_xyz
'x, y, z'
'-x, y+1/2, -z+1/2'
'-x, -y, -z'
'x, -y-1/2, z-1/2'

loop_
_atom_site_label
_atom_site_type_symbol
_atom_site_fract_x
_atom_site_fract_y
_atom_site_fract_z
_atom_site_U_iso_or_equiv
_atom_site_adp_type
_atom_site_occupancy
_atom_site_symmetry_multiplicity
_atom_site_calc_flag
_atom_site_refinement_flags
C29 C 0.18698(10) 0.5309(5) 0.05544(11) 0.0282(6) Uani 1 1 d .
H29 H 0.1538 0.5104 0.0394 0.034 Uiso 1 1 calc R
C28 C 0.20123(10) 0.7335(6) 0.08110(12) 0.0315(6) Uani 1 1 d .
H28 H 0.1777 0.8526 0.0827 0.038 Uiso 1 1 calc R
C27 C 0.25002(10) 0.7648(5) 0.10478(11) 0.0262(5) Uani 1 1 d .
H27 H 0.2593 0.9038 0.1228 0.031 Uiso 1 1 calc R
C26 C 0.28514(8) 0.5918(4) 0.10196(9) 0.0201(5) Uani 1 1 d .
C19 C 0.33915(8) 0.6286(4) 0.12483(9) 0.0188(4) Uani 1 1 d .
H19 H 0.3423 0.7713 0.1467 0.023 Uiso 1 1 calc R
C12 C 0.36238(8) 0.4273(4) 0.15692(9) 0.0178(4) Uani 1 1 d .
C11 C 0.40345(8) 0.3425(4) 0.13642(9) 0.0177(4) Uani 1 1 d .
C10 C 0.43260(8) 0.1603(4) 0.16374(9) 0.0172(4) Uani 1 1 d .
C1 C 0.48301(9) 0.1043(4) 0.15538(9) 0.0182(4) Uani 1 1 d .
C6 C 0.50460(9) -0.1052(4) 0.17554(9) 0.0202(5) Uani 1 1 d .
C5 C 0.55366(9) -0.1613(5) 0.16822(10) 0.0246(5) Uani 1 1 d .
H5 H 0.5668 -0.3071 0.1792 0.029 Uiso 1 1 calc R
C4 C 0.58282(10) -0.0062(5) 0.14532(10) 0.0263(5) Uani 1 1 d .
H4 H 0.6157 -0.0453 0.1403 0.032 Uiso 1 1 calc R
C30 C 0.22171(10) 0.3570(5) 0.05334(11) 0.0295(6) Uani 1 1 d .
H30 H 0.2122 0.2166 0.0361 0.035 Uiso 1 1 calc R
C31 C 0.27009(10) 0.3885(5) 0.07639(11) 0.0255(5) Uani 1 1 d .
H31 H 0.2934 0.2688 0.0747 0.031 Uiso 1 1 calc R
C7 C 0.47736(9) -0.2496(4) 0.20670(10) 0.0222(5) Uani 1 1 d .
H7 H 0.4896 -0.3979 0.2168 0.027 Uiso 1 1 calc R
C8 C 0.43393(9) -0.1754(4) 0.22205(10) 0.0209(5) Uani 1 1 d .
H8 H 0.4186 -0.2647 0.2464 0.025 Uiso 1 1 calc R
C9 C 0.41083(9) 0.0342(4) 0.20225(9) 0.0187(4) Uani 1 1 d .
C14 C 0.36744(8) 0.1213(4) 0.22300(9) 0.0179(4) Uani 1 1 d .
C15 C 0.34798(9) 0.0199(5) 0.26615(10) 0.0231(5) Uani 1 1 d .
H15 H 0.3606 -0.1235 0.2794 0.028 Uiso 1 1 calc R
C16 C 0.31110(9) 0.1257(5) 0.28915(10) 0.0246(5) Uani 1 1 d .
H16 H 0.2994 0.0564 0.3187 0.030 Uiso 1 1 calc R
C17 C 0.29050(9) 0.3355(5) 0.26950(10) 0.0239(5) Uani 1 1 d .
H17 H 0.2656 0.4086 0.2862 0.029 Uiso 1 1 calc R
C18 C 0.30657(9) 0.4335(5) 0.22606(10) 0.0218(5) Uani 1 1 d .
H18 H 0.2918 0.5717 0.2120 0.026 Uiso 1 1 calc R
C13 C 0.34512(8) 0.3295(4) 0.20199(9) 0.0191(4) Uani 1 1 d .
C3 C 0.56326(9) 0.2093(5) 0.12957(10) 0.0232(5) Uani 1 1 d .
H3 H 0.5837 0.3192 0.1156 0.028 Uiso 1 1 calc R
C2 C 0.51440(9) 0.2644(4) 0.13412(9) 0.0198(5) Uani 1 1 d .
H2 H 0.5018 0.4108 0.1229 0.024 Uiso 1 1 calc R
C25 C 0.40773(9) 0.4674(4) 0.08686(9) 0.0194(5) Uani 1 1 d .
C20 C 0.37209(8) 0.6451(4) 0.08152(10) 0.0200(5) Uani 1 1 d .
C21 C 0.36820(9) 0.7976(5) 0.03975(11) 0.0251(5) Uani 1 1 d .
H21 H 0.3449 0.9194 0.0375 0.030 Uiso 1 1 calc R
C22 C 0.39917(10) 0.7689(5) 0.00098(11) 0.0285(6) Uani 1 1 d .
H22 H 0.3980 0.8759 -0.0271 0.034 Uiso 1 1 calc R
C23 C 0.43197(10) 0.5829(5) 0.00339(11) 0.0280(6) Uani 1 1 d .
H23 H 0.4515 0.5600 -0.0242 0.034 Uiso 1 1 calc R
C24 C 0.43622(9) 0.4301(5) 0.04602(10) 0.0230(5) Uani 1 1 d .
H24 H 0.4581 0.3030 0.0472 0.028 Uiso 1 1 calc R
C60 C 0.30463(10) 1.2050(6) 0.43929(12) 0.0387(8) Uani 1 1 d .
H60 H 0.3385 1.1920 0.4534 0.046 Uiso 1 1 calc R
C59 C 0.27239(11) 1.0226(6) 0.44337(12) 0.0358(7) Uani 1 1 d .
H59 H 0.2843 0.8850 0.4604 0.043 Uiso 1 1 calc R
C58 C 0.22261(10) 1.0412(5) 0.42245(11) 0.0261(5) Uani 1 1 d .
H58 H 0.2009 0.9156 0.4251 0.031 Uiso 1 1 calc R
C57 C 0.20457(9) 1.2427(4) 0.39765(9) 0.0188(4) Uani 1 1 d .
C50 C 0.14984(8) 1.2697(4) 0.37670(9) 0.0159(4) Uani 1 1 d .
H50 H 0.1460 1.4030 0.3519 0.019 Uiso 1 1 calc R
C43 C 0.12398(8) 1.0633(4) 0.34927(8) 0.0151(4) Uani 1 1 d .
C42 C 0.08127(8) 1.0068(4) 0.37029(8) 0.0147(4) Uani 1 1 d .
C41 C 0.04858(8) 0.8306(4) 0.34582(9) 0.0156(4) Uani 1 1 d .
C32 C -0.00316(8) 0.8056(4) 0.35355(9) 0.0165(4) Uani 1 1 d .
C33 C -0.03067(9) 0.9839(4) 0.37393(9) 0.0180(4) Uani 1 1 d .
H33 H -0.0146 1.1245 0.3843 0.022 Uiso 1 1 calc R
C34 C -0.08024(9) 0.9577(4) 0.37902(9) 0.0206(5) Uani 1 1 d .
H34 H -0.0976 1.0797 0.3929 0.025 Uiso 1 1 calc R
C35 C -0.10515(9) 0.7521(5) 0.36380(10) 0.0224(5) Uani 1 1 d .
H35 H -0.1386 0.7316 0.3692 0.027 Uiso 1 1 calc R
C61 C 0.28704(10) 1.4059(6) 0.41449(13) 0.0360(7) Uani 1 1 d .
H61 H 0.3088 1.5313 0.4118 0.043 Uiso 1 1 calc R
C62 C 0.23726(10) 1.4237(5) 0.39341(11) 0.0278(6) Uani 1 1 d .
H62 H 0.2255 1.5608 0.3760 0.033 Uiso 1 1 calc R
C51 C 0.11842(8) 1.3128(4) 0.42046(9) 0.0157(4) Uani 1 1 d .
C56 C 0.07966(8) 1.1516(4) 0.41799(9) 0.0154(4) Uani 1 1 d .
C55 C 0.05024(9) 1.1458(4) 0.45907(9) 0.0181(4) Uani 1 1 d .
H55 H 0.0259 1.0297 0.4600 0.022 Uiso 1 1 calc R
C54 C 0.05707(9) 1.3121(4) 0.49855(9) 0.0203(5) Uani 1 1 d .
H54 H 0.0367 1.3101 0.5259 0.024 Uiso 1 1 calc R
C53 C 0.09336(9) 1.4818(4) 0.49847(10) 0.0220(5) Uani 1 1 d .
H53 H 0.0964 1.5983 0.5246 0.026 Uiso 1 1 calc R
C52 C 0.12511(9) 1.4796(4) 0.45973(10) 0.0192(4) Uani 1 1 d .
H52 H 0.1508 1.5900 0.4602 0.023 Uiso 1 1 calc R
C44 C 0.14018(8) 0.9381(4) 0.30689(9) 0.0164(4) Uani 1 1 d .
C45 C 0.11382(9) 0.7345(4) 0.28963(9) 0.0173(4) Uani 1 1 d .
C40 C 0.06765(8) 0.6814(4) 0.30981(9) 0.0163(4) Uani 1 1 d .
C39 C 0.03957(9) 0.4825(4) 0.29122(9) 0.0197(5) Uani 1 1 d .
H39 H 0.0534 0.3764 0.2691 0.024 Uiso 1 1 calc R
C38 C -0.00632(9) 0.4421(4) 0.30439(9) 0.0208(5) Uani 1 1 d .
H38 H -0.0229 0.3031 0.2937 0.025 Uiso 1 1 calc R
C37 C -0.02980(9) 0.6066(4) 0.33407(9) 0.0183(4) Uani 1 1 d .
C36 C -0.08044(9) 0.5811(4) 0.34097(10) 0.0225(5) Uani 1 1 d .
H36 H -0.0974 0.4439 0.3296 0.027 Uiso 1 1 calc R
C46 C 0.13255(9) 0.5978(4) 0.25086(9) 0.0199(5) Uani 1 1 d .
H46 H 0.1162 0.4587 0.2398 0.024 Uiso 1 1 calc R
C47 C 0.17401(9) 0.6622(5) 0.22881(10) 0.0233(5) Uani 1 1 d .
H47 H 0.1860 0.5671 0.2032 0.028 Uiso 1 1 calc R
C48 C 0.19865(9) 0.8698(5) 0.24437(10) 0.0234(5) Uani 1 1 d .
H48 H 0.2264 0.9171 0.2282 0.028 Uiso 1 1 calc R
C49 C 0.18227(9) 1.0028(4) 0.28292(9) 0.0204(5) Uani 1 1 d .
H49 H 0.1994 1.1403 0.2937 0.024 Uiso 1 1 calc R

loop_
_atom_site_aniso_label
_atom_site_aniso_U_11
_atom_site_aniso_U_22
_atom_site_aniso_U_33
_atom_site_aniso_U_23
_atom_site_aniso_U_13
_atom_site_aniso_U_12
C29 0.0182(12) 0.0391(16) 0.0271(13) 0.0099(12) 0.0025(9) 0.0008(11)
C28 0.0192(12) 0.0375(16) 0.0381(15) 0.0106(13) 0.0048(10) 0.0097(11)
C27 0.0232(12) 0.0246(13) 0.0308(13) 0.0017(11) 0.0033(10) 0.0044(10)
C26 0.0155(10) 0.0240(12) 0.0209(11) 0.0064(9) 0.0028(8) 0.0022(9)
C19 0.0178(10) 0.0164(11) 0.0221(11) -0.0002(9) 0.0021(8) 0.0009(8)
C12 0.0157(10) 0.0175(11) 0.0198(10) 0.0008(9) 0.0006(8) -0.0009(8)
C11 0.0186(10) 0.0169(10) 0.0177(10) 0.0010(8) 0.0020(8) -0.0009(8)
C10 0.0183(10) 0.0166(10) 0.0164(10) 0.0011(8) 0.0011(8) 0.0006(8)
C1 0.0198(11) 0.0174(11) 0.0171(10) 0.0000(8) 0.0014(8) 0.0033(8)
C6 0.0205(11) 0.0209(11) 0.0186(11) 0.0006(9) 0.0004(8) 0.0040(9)
C5 0.0259(12) 0.0212(12) 0.0258(12) -0.0001(10) 0.0002(10) 0.0069(10)
C4 0.0199(12) 0.0352(15) 0.0238(12) 0.0005(11) 0.0034(9) 0.0076(10)
C30 0.0279(13) 0.0276(14) 0.0322(14) 0.0016(11) 0.0008(11) -0.0029(11)
C31 0.0227(12) 0.0228(12) 0.0304(13) 0.0007(10) 0.0014(10) 0.0027(10)
C7 0.0268(12) 0.0169(11) 0.0220(11) 0.0002(9) -0.0010(9) 0.0014(9)
C8 0.0232(11) 0.0171(11) 0.0213(11) 0.0011(9) -0.0007(9) -0.0019(9)
C9 0.0194(11) 0.0157(11) 0.0201(11) -0.0007(9) -0.0007(8) -0.0025(8)
C14 0.0158(10) 0.0193(11) 0.0180(10) -0.0013(8) -0.0003(8) -0.0040(8)
C15 0.0218(12) 0.0234(12) 0.0233(12) 0.0011(10) 0.0005(9) -0.0024(9)
C16 0.0203(11) 0.0332(14) 0.0206(11) 0.0029(10) 0.0040(9) -0.0028(10)
C17 0.0191(11) 0.0312(14) 0.0222(11) 0.0002(10) 0.0050(9) 0.0021(10)
C18 0.0185(11) 0.0263(12) 0.0208(11) 0.0007(10) 0.0031(9) 0.0015(9)
C13 0.0174(10) 0.0223(11) 0.0175(10) -0.0008(9) 0.0015(8) -0.0021(9)
C3 0.0206(11) 0.0269(13) 0.0224(12) -0.0005(10) 0.0035(9) 0.0013(10)
C2 0.0193(11) 0.0222(12) 0.0180(10) -0.0004(9) 0.0030(8) -0.0006(9)
C25 0.0176(11) 0.0189(11) 0.0214(11) 0.0019(9) 0.0014(8) 0.0004(9)
C20 0.0163(10) 0.0194(11) 0.0238(11) 0.0007(9) 0.0014(8) -0.0001(9)
C21 0.0221(12) 0.0233(12) 0.0300(13) 0.0065(10) 0.0039(10) 0.0018(10)
C22 0.0271(13) 0.0310(14) 0.0273(13) 0.0114(11) 0.0031(10) 0.0013(11)
C23 0.0244(12) 0.0377(15) 0.0229(12) 0.0069(11) 0.0064(10) 0.0047(11)
C24 0.0202(11) 0.0282(13) 0.0209(11) 0.0046(10) 0.0036(9) 0.0045(10)
C60 0.0187(12) 0.058(2) 0.0378(16) -0.0210(15) -0.0016(11) 0.0048(13)
C59 0.0313(15) 0.0432(18) 0.0304(14) -0.0055(13) -0.0056(11) 0.0127(13)
C58 0.0239(12) 0.0259(13) 0.0273(13) -0.0018(10) -0.0015(10) 0.0025(10)
C57 0.0178(11) 0.0198(11) 0.0184(10) -0.0047(9) 0.0014(8) -0.0011(9)
C50 0.0175(10) 0.0131(10) 0.0173(10) -0.0004(8) 0.0028(8) -0.0021(8)
C43 0.0169(10) 0.0134(10) 0.0142(9) 0.0004(8) -0.0003(8) 0.0001(8)
C42 0.0183(10) 0.0115(9) 0.0140(9) 0.0002(8) 0.0000(7) -0.0007(8)
C41 0.0196(10) 0.0121(10) 0.0143(9) 0.0005(8) -0.0008(8) -0.0008(8)
C32 0.0204(11) 0.0137(10) 0.0150(10) 0.0021(8) 0.0004(8) -0.0016(8)
C33 0.0204(11) 0.0149(10) 0.0180(10) 0.0025(8) 0.0002(8) -0.0018(8)
C34 0.0221(11) 0.0207(12) 0.0189(11) 0.0013(9) 0.0020(9) -0.0006(9)
C35 0.0198(11) 0.0245(12) 0.0221(11) 0.0049(9) 0.0000(9) -0.0054(9)
C61 0.0200(13) 0.0424(17) 0.0466(17) -0.0171(14) 0.0080(12) -0.0082(12)
C62 0.0241(12) 0.0253(13) 0.0356(14) -0.0076(11) 0.0094(11) -0.0061(10)
C51 0.0161(10) 0.0130(10) 0.0178(10) 0.0010(8) 0.0010(8) 0.0002(8)
C56 0.0177(10) 0.0120(10) 0.0161(10) 0.0013(8) 0.0010(8) -0.0012(8)
C55 0.0193(10) 0.0188(11) 0.0163(10) 0.0001(8) 0.0023(8) -0.0040(9)
C54 0.0225(11) 0.0214(12) 0.0169(10) -0.0022(9) 0.0030(8) -0.0013(9)
C53 0.0246(12) 0.0198(11) 0.0214(11) -0.0060(9) 0.0019(9) -0.0019(9)
C52 0.0194(11) 0.0140(10) 0.0240(11) -0.0040(9) 0.0022(9) -0.0040(8)
C44 0.0179(10) 0.0154(10) 0.0153(10) 0.0007(8) 0.0000(8) 0.0026(8)
C45 0.0200(11) 0.0156(10) 0.0156(10) 0.0009(8) -0.0010(8) 0.0039(8)
C40 0.0207(11) 0.0126(10) 0.0146(9) 0.0012(8) -0.0010(8) 0.0003(8)
C39 0.0299(12) 0.0127(10) 0.0153(10) -0.0012(8) -0.0021(9) -0.0001(9)
C38 0.0288(12) 0.0134(10) 0.0187(11) 0.0004(8) -0.0029(9) -0.0043(9)
C37 0.0205(11) 0.0161(11) 0.0171(10) 0.0029(8) -0.0023(8) -0.0036(8)
C36 0.0234(12) 0.0193(11) 0.0232(11) 0.0028(9) -0.0025(9) -0.0081(9)
C46 0.0240(11) 0.0172(11) 0.0172(10) -0.0013(9) -0.0019(8) 0.0051(9)
C47 0.0247(12) 0.0255(13) 0.0192(11) -0.0048(9) 0.0011(9) 0.0079(10)
C48 0.0206(11) 0.0286(13) 0.0210(11) -0.0003(10) 0.0033(9) 0.0035(10)
C49 0.0188(11) 0.0216(11) 0.0206(11) -0.0014(9) 0.0020(8) 0.0004(9)

loop_
_atom_type_symbol
_atom_type_description
_atom_type_scat_dispersion_real
_atom_type_scat_dispersion_imag
_atom_type_scat_source
C C 0.0033 0.0016 'International Tables Vol C Tables 4.2.6.8 and 6.1.1.4'
H H 0.0000 0.0000 'International Tables Vol C Tables 4.2.6.8 and 6.1.1.4'

loop_
_geom_angle_atom_site_label_1
_geom_angle_atom_site_label_2
_geom_angle_atom_site_label_3
_geom_angle
C28 C29 C30 119.3(2)
C28 C29 H29 120.3
C30 C29 H29 120.3
C29 C28 C27 120.6(3)
C29 C28 H28 119.7
C27 C28 H28 119.7
C26 C27 C28 120.1(3)
C26 C27 H27 119.9
C28 C27 H27 119.9
C31 C26 C27 118.5(2)
C31 C26 C19 120.7(2)
C27 C26 C19 120.8(2)
C20 C19 C12 101.47(19)
C20 C19 C26 111.2(2)
C12 C19 C26 114.3(2)
C20 C19 H19 109.9
C12 C19 H19 109.9
C26 C19 H19 109.9
C11 C12 C13 122.3(2)
C11 C12 C19 111.7(2)
C13 C12 C19 126.0(2)
C12 C11 C10 119.7(2)
C12 C11 C25 107.9(2)
C10 C11 C25 132.3(2)
C9 C10 C11 117.4(2)
C9 C10 C1 118.4(2)
C11 C10 C1 124.1(2)
C2 C1 C6 117.4(2)
C2 C1 C10 122.5(2)
C6 C1 C10 119.5(2)
C5 C6 C1 120.3(2)
C5 C6 C7 120.5(2)
C1 C6 C7 119.1(2)
C4 C5 C6 120.8(2)
C4 C5 H5 119.6
C6 C5 H5 119.6
C5 C4 C3 119.2(2)
C5 C4 H4 120.4
C3 C4 H4 120.4
C31 C30 C29 120.1(3)
C31 C30 H30 119.9
C29 C30 H30 119.9
C30 C31 C26 121.3(2)
C30 C31 H31 119.3
C26 C31 H31 119.3
C8 C7 C6 120.5(2)
C8 C7 H7 119.8
C6 C7 H7 119.8
C7 C8 C9 121.6(2)
C7 C8 H8 119.2
C9 C8 H8 119.2
C10 C9 C8 118.7(2)
C10 C9 C14 120.6(2)
C8 C9 C14 120.6(2)
C15 C14 C13 117.6(2)
C15 C14 C9 123.2(2)
C13 C14 C9 119.1(2)
C16 C15 C14 121.1(2)
C16 C15 H15 119.4
C14 C15 H15 119.4
C15 C16 C17 121.0(2)
C15 C16 H16 119.5
C17 C16 H16 119.5
C18 C17 C16 119.7(2)
C18 C17 H17 120.2
C16 C17 H17 120.2
C17 C18 C13 120.5(2)
C17 C18 H18 119.8
C13 C18 H18 119.8
C12 C13 C18 121.6(2)
C12 C13 C14 118.4(2)
C18 C13 C14 120.0(2)
C2 C3 C4 121.0(2)
C2 C3 H3 119.5
C4 C3 H3 119.5
C3 C2 C1 120.8(2)
C3 C2 H2 119.6
C1 C2 H2 119.6
C24 C25 C20 118.9(2)
C24 C25 C11 132.7(2)
C20 C25 C11 108.2(2)
C21 C20 C25 121.8(2)
C21 C20 C19 127.8(2)
C25 C20 C19 110.4(2)
C20 C21 C22 118.8(2)
C20 C21 H21 120.6
C22 C21 H21 120.6
C21 C22 C23 120.2(2)
C21 C22 H22 119.9
C23 C22 H22 119.9
C22 C23 C24 120.8(2)
C22 C23 H23 119.6
C24 C23 H23 119.6
C25 C24 C23 119.1(2)
C25 C24 H24 120.5
C23 C24 H24 120.5
C61 C60 C59 119.7(3)
C61 C60 H60 120.2
C59 C60 H60 120.2
C60 C59 C58 120.2(3)
C60 C59 H59 119.9
C58 C59 H59 119.9
C57 C58 C59 120.5(3)
C57 C58 H58 119.8
C59 C58 H58 119.8
C58 C57 C62 118.8(2)
C58 C57 C50 121.1(2)
C62 C57 C50 120.0(2)
C51 C50 C43 101.52(18)
C51 C50 C57 112.24(19)
C43 C50 C57 117.00(19)
C51 C50 H50 108.6
C43 C50 H50 108.6
C57 C50 H50 108.6
C42 C43 C44 122.3(2)
C42 C43 C50 111.80(19)
C44 C43 C50 125.9(2)
C43 C42 C41 120.1(2)
C43 C42 C56 107.51(19)
C41 C42 C56 132.4(2)
C40 C41 C42 117.4(2)
C40 C41 C32 118.2(2)
C42 C41 C32 124.3(2)
C33 C32 C37 117.0(2)
C33 C32 C41 123.0(2)
C37 C32 C41 119.5(2)
C34 C33 C32 121.6(2)
C34 C33 H33 119.2
C32 C33 H33 119.2
C33 C34 C35 120.7(2)
C33 C34 H34 119.7
C35 C34 H34 119.7
C36 C35 C34 119.3(2)
C36 C35 H35 120.4
C34 C35 H35 120.4
C60 C61 C62 120.0(3)
C60 C61 H61 120.0
C62 C61 H61 120.0
C57 C62 C61 120.8(3)
C57 C62 H62 119.6
C61 C62 H62 119.6
C52 C51 C56 121.6(2)
C52 C51 C50 128.0(2)
C56 C51 C50 110.43(19)
C55 C56 C51 118.8(2)
C55 C56 C42 133.0(2)
C51 C56 C42 108.16(19)
C54 C55 C56 119.4(2)
C54 C55 H55 120.3
C56 C55 H55 120.3
C55 C54 C53 121.1(2)
C55 C54 H54 119.4
C53 C54 H54 119.4
C54 C53 C52 119.9(2)
C54 C53 H53 120.1
C52 C53 H53 120.1
C51 C52 C53 118.9(2)
C51 C52 H52 120.5
C53 C52 H52 120.5
C49 C44 C43 122.8(2)
C49 C44 C45 119.3(2)
C43 C44 C45 117.9(2)
C46 C45 C44 118.1(2)
C46 C45 C40 122.4(2)
C44 C45 C40 119.4(2)
C41 C40 C39 119.1(2)
C41 C40 C45 120.6(2)
C39 C40 C45 120.2(2)
C38 C39 C40 121.8(2)
C38 C39 H39 119.1
C40 C39 H39 119.1
C39 C38 C37 120.5(2)
C39 C38 H38 119.7
C37 C38 H38 119.7
C36 C37 C32 120.1(2)
C36 C37 C38 120.4(2)
C32 C37 C38 119.3(2)
C35 C36 C37 121.0(2)
C35 C36 H36 119.5
C37 C36 H36 119.5
C47 C46 C45 121.5(2)
C47 C46 H46 119.2
C45 C46 H46 119.2
C46 C47 C48 120.1(2)
C46 C47 H47 120.0
C48 C47 H47 120.0
C49 C48 C47 119.8(2)
C49 C48 H48 120.1
C47 C48 H48 120.1
C48 C49 C44 121.2(2)
C48 C49 H49 119.4
C44 C49 H49 119.4

loop_
_geom_bond_atom_site_label_1
_geom_bond_atom_site_label_2
_geom_bond_distance
C29 C28 1.382(4)
C29 C30 1.393(4)
C29 H29 0.9500
C28 C27 1.400(4)
C28 H28 0.9500
C27 C26 1.399(3)
C27 H27 0.9500
C26 C31 1.389(4)
C26 C19 1.528(3)
C19 C20 1.520(3)
C19 C12 1.522(3)
C19 H19 1.0000
C12 C11 1.389(3)
C12 C13 1.422(3)
C11 C10 1.451(3)
C11 C25 1.481(3)
C10 C9 1.421(3)
C10 C1 1.456(3)
C1 C2 1.422(3)
C1 C6 1.423(3)
C6 C5 1.414(3)
C6 C7 1.433(4)
C5 C4 1.384(4)
C5 H5 0.9500
C4 C3 1.403(4)
C4 H4 0.9500
C30 C31 1.385(4)
C30 H30 0.9500
C31 H31 0.9500
C7 C8 1.367(4)
C7 H7 0.9500
C8 C9 1.436(3)
C8 H8 0.9500
C9 C14 1.452(3)
C14 C15 1.417(3)
C14 C13 1.431(3)
C15 C16 1.377(4)
C15 H15 0.9500
C16 C17 1.411(4)
C16 H16 0.9500
C17 C18 1.373(3)
C17 H17 0.9500
C18 C13 1.423(3)
C18 H18 0.9500
C3 C2 1.391(3)
C3 H3 0.9500
C2 H2 0.9500
C25 C24 1.400(3)
C25 C20 1.415(3)
C20 C21 1.384(4)
C21 C22 1.396(4)
C21 H21 0.9500
C22 C23 1.402(4)
C22 H22 0.9500
C23 C24 1.402(4)
C23 H23 0.9500
C24 H24 0.9500
C60 C61 1.387(5)
C60 C59 1.393(5)
C60 H60 0.9500
C59 C58 1.397(4)
C59 H59 0.9500
C58 C57 1.394(4)
C58 H58 0.9500
C57 C62 1.395(4)
C57 C50 1.527(3)
C50 C51 1.519(3)
C50 C43 1.519(3)
C50 H50 1.0000
C43 C42 1.386(3)
C43 C44 1.426(3)
C42 C41 1.448(3)
C42 C56 1.490(3)
C41 C40 1.416(3)
C41 C32 1.458(3)
C32 C33 1.421(3)
C32 C37 1.424(3)
C33 C34 1.384(3)
C33 H33 0.9500
C34 C35 1.407(3)
C34 H34 0.9500
C35 C36 1.376(4)
C35 H35 0.9500
C61 C62 1.398(4)
C61 H61 0.9500
C62 H62 0.9500
C51 C52 1.393(3)
C51 C56 1.410(3)
C56 C55 1.405(3)
C55 C54 1.396(3)
C55 H55 0.9500
C54 C53 1.400(3)
C54 H54 0.9500
C53 C52 1.400(3)
C53 H53 0.9500
C52 H52 0.9500
C44 C49 1.423(3)
C44 C45 1.427(3)
C45 C46 1.420(3)
C45 C40 1.456(3)
C40 C39 1.436(3)
C39 C38 1.359(4)
C39 H39 0.9500
C38 C37 1.427(4)
C38 H38 0.9500
C37 C36 1.423(3)
C36 H36 0.9500
C46 C47 1.381(4)
C46 H46 0.9500
C47 C48 1.416(4)
C47 H47 0.9500
C48 C49 1.375(3)
C48 H48 0.9500
C49 H49 0.9500

loop_
_geom_torsion_atom_site_label_1
_geom_torsion_atom_site_label_2
_geom_torsion_atom_site_label_3
_geom_torsion_atom_site_label_4
_geom_torsion
C30 C29 C28 C27 0.0(4)
C29 C28 C27 C26 1.0(4)
C28 C27 C26 C31 -1.5(4)
C28 C27 C26 C19 176.5(2)
C31 C26 C19 C20 67.3(3)
C27 C26 C19 C20 -110.6(3)
C31 C26 C19 C12 -46.8(3)
C27 C26 C19 C12 135.3(2)
C20 C19 C12 C11 1.4(3)
C26 C19 C12 C11 121.2(2)
C20 C19 C12 C13 -177.6(2)
C26 C19 C12 C13 -57.8(3)
C13 C12 C11 C10 -5.1(4)
C19 C12 C11 C10 175.8(2)
C13 C12 C11 C25 174.1(2)
C19 C12 C11 C25 -4.9(3)
C12 C11 C10 C9 16.5(3)
C25 C11 C10 C9 -162.5(2)
C12 C11 C10 C1 -161.4(2)
C25 C11 C10 C1 19.6(4)
C9 C10 C1 C2 -155.9(2)
C11 C10 C1 C2 22.0(4)
C9 C10 C1 C6 15.2(3)
C11 C10 C1 C6 -166.9(2)
C2 C1 C6 C5 -7.9(3)
C10 C1 C6 C5 -179.4(2)
C2 C1 C6 C7 167.4(2)
C10 C1 C6 C7 -4.1(3)
C1 C6 C5 C4 5.4(4)
C7 C6 C5 C4 -169.9(2)
C6 C5 C4 C3 0.4(4)
C28 C29 C30 C31 -0.5(4)
C29 C30 C31 C26 0.0(4)
C27 C26 C31 C30 1.0(4)
C19 C26 C31 C30 -177.0(2)
C5 C6 C7 C8 167.6(2)
C1 C6 C7 C8 -7.6(4)
C6 C7 C8 C9 8.2(4)
C11 C10 C9 C8 167.2(2)
C1 C10 C9 C8 -14.7(3)
C11 C10 C9 C14 -15.7(3)
C1 C10 C9 C14 162.3(2)
C7 C8 C9 C10 3.3(4)
C7 C8 C9 C14 -173.8(2)
C10 C9 C14 C15 -171.4(2)
C8 C9 C14 C15 5.6(4)
C10 C9 C14 C13 3.6(3)
C8 C9 C14 C13 -179.4(2)
C13 C14 C15 C16 -4.1(4)
C9 C14 C15 C16 170.9(2)
C14 C15 C16 C17 1.9(4)
C15 C16 C17 C18 1.5(4)
C16 C17 C18 C13 -2.4(4)
C11 C12 C13 C18 172.8(2)
C19 C12 C13 C18 -8.3(4)
C11 C12 C13 C14 -7.4(3)
C19 C12 C13 C14 171.6(2)
C17 C18 C13 C12 179.9(2)
C17 C18 C13 C14 0.0(4)
C15 C14 C13 C12 -176.7(2)
C9 C14 C13 C12 8.1(3)
C15 C14 C13 C18 3.2(3)
C9 C14 C13 C18 -172.1(2)
C5 C4 C3 C2 -3.4(4)
C4 C3 C2 C1 0.6(4)
C6 C1 C2 C3 5.0(3)
C10 C1 C2 C3 176.2(2)
C12 C11 C25 C24 -167.9(3)
C10 C11 C25 C24 11.2(5)
C12 C11 C25 C20 6.7(3)
C10 C11 C25 C20 -174.2(2)
C24 C25 C20 C21 -6.8(4)
C11 C25 C20 C21 177.7(2)
C24 C25 C20 C19 169.6(2)
C11 C25 C20 C19 -5.9(3)
C12 C19 C20 C21 179.0(2)
C26 C19 C20 C21 57.1(3)
C12 C19 C20 C25 2.9(3)
C26 C19 C20 C25 -119.0(2)
C25 C20 C21 C22 2.4(4)
C19 C20 C21 C22 -173.4(3)
C20 C21 C22 C23 2.8(4)
C21 C22 C23 C24 -3.5(4)
C20 C25 C24 C23 6.0(4)
C11 C25 C24 C23 -179.9(3)
C22 C23 C24 C25 -1.0(4)
C61 C60 C59 C58 0.2(5)
C60 C59 C58 C57 -0.5(4)
C59 C58 C57 C62 1.0(4)
C59 C58 C57 C50 -177.3(2)
C58 C57 C50 C51 75.9(3)
C62 C57 C50 C51 -102.4(3)
C58 C57 C50 C43 -40.9(3)
C62 C57 C50 C43 140.9(2)
C51 C50 C43 C42 5.0(2)
C57 C50 C43 C42 127.5(2)
C51 C50 C43 C44 -175.2(2)
C57 C50 C43 C44 -52.7(3)
C44 C43 C42 C41 -6.5(3)
C50 C43 C42 C41 173.34(19)
C44 C43 C42 C56 172.4(2)
C50 C43 C42 C56 -7.8(3)
C43 C42 C41 C40 16.2(3)
C56 C42 C41 C40 -162.4(2)
C43 C42 C41 C32 -160.1(2)
C56 C42 C41 C32 21.3(4)
C40 C41 C32 C33 -158.7(2)
C42 C41 C32 C33 17.6(3)
C40 C41 C32 C37 13.2(3)
C42 C41 C32 C37 -170.5(2)
C37 C32 C33 C34 5.6(3)
C41 C32 C33 C34 177.6(2)
C32 C33 C34 C35 -0.3(4)
C33 C34 C35 C36 -3.6(4)
C59 C60 C61 C62 -0.5(4)
C58 C57 C62 C61 -1.2(4)
C50 C57 C62 C61 177.1(2)
C60 C61 C62 C57 1.0(4)
C43 C50 C51 C52 178.3(2)
C57 C50 C51 C52 52.6(3)
C43 C50 C51 C56 -0.1(2)
C57 C50 C51 C56 -125.9(2)
C52 C51 C56 C55 -6.3(3)
C50 C51 C56 C55 172.2(2)
C52 C51 C56 C42 177.1(2)
C50 C51 C56 C42 -4.3(3)
C43 C42 C56 C55 -168.4(2)
C41 C42 C56 C55 10.3(4)
C43 C42 C56 C51 7.5(2)
C41 C42 C56 C51 -173.8(2)
C51 C56 C55 C54 5.8(3)
C42 C56 C55 C54 -178.6(2)
C56 C55 C54 C53 -1.3(4)
C55 C54 C53 C52 -3.1(4)
C56 C51 C52 C53 2.0(4)
C50 C51 C52 C53 -176.3(2)
C54 C53 C52 C51 2.8(4)
C42 C43 C44 C49 176.1(2)
C50 C43 C44 C49 -3.7(4)
C42 C43 C44 C45 -6.4(3)
C50 C43 C44 C45 173.7(2)
C49 C44 C45 C46 3.3(3)
C43 C44 C45 C46 -174.2(2)
C49 C44 C45 C40 -173.2(2)
C43 C44 C45 C40 9.3(3)
C42 C41 C40 C39 170.0(2)
C32 C41 C40 C39 -13.4(3)
C42 C41 C40 C45 -13.2(3)
C32 C41 C40 C45 163.3(2)
C46 C45 C40 C41 -175.7(2)
C44 C45 C40 C41 0.6(3)
C46 C45 C40 C39 1.0(3)
C44 C45 C40 C39 177.4(2)
C41 C40 C39 C38 4.6(3)
C45 C40 C39 C38 -172.2(2)
C40 C39 C38 C37 4.9(4)
C33 C32 C37 C36 -7.2(3)
C41 C32 C37 C36 -179.5(2)
C33 C32 C37 C38 168.3(2)
C41 C32 C37 C38 -4.0(3)
C39 C38 C37 C36 170.4(2)
C39 C38 C37 C32 -5.1(3)
C34 C35 C36 C37 2.0(4)
C32 C37 C36 C35 3.5(4)
C38 C37 C36 C35 -171.9(2)
C44 C45 C46 C47 -2.3(3)
C40 C45 C46 C47 174.1(2)
C45 C46 C47 C48 -0.6(4)
C46 C47 C48 C49 2.4(4)
C47 C48 C49 C44 -1.3(4)
C43 C44 C49 C48 175.8(2)
C45 C44 C49 C48 -1.6(4)
